data_1533136
loop_
_publ_author_name
'El Maadi, A.'
'Bennazha, J.'
'Reau, J.M.'
'Holt, E.M.'
'Boukhari, A.'

_publ_section_title
;
 New palladium phosphate complexes: K2 Pd P2 O7 and K3.5 Pd2.25 (P2 O7)2
 synthesis, single crystal structure and conductivity
;
_journal_name_full 'Materials Research Bulletin'
_journal_page_first 865
_journal_page_last 874
_journal_volume 38
_journal_year 2003
_chemical_formula_sum 'K3.5 O14 P4 Pd2.25'
_chemical_name_systematic 'K3.5 Pd2.25 (P2 O7)2'
_space_group_IT_number 12
_symmetry_space_group_name_Hall '-C 2y'
_symmetry_space_group_name_H-M 'C 1 2/m 1'
_cell_angle_alpha 90
_cell_angle_beta 119.79
_cell_angle_gamma 90
_cell_formula_units_Z 8
_cell_length_a 19.083
_cell_length_b 14.02
_cell_length_c 12.31
_cell_volume 2858.239
_citation_journal_id_ASTM MRBUAC
_cod_data_source_file ElMaadi_MRBUAC_2003_549.cif
_cod_data_source_block K3.5O14P4Pd2.25
_cod_database_code 1533136

loop_
_symmetry_equiv_pos_as_xyz
x,y,z
-x,y,-z
-x,-y,-z
x,-y,z
x+1/2,y+1/2,z
-x+1/2,y+1/2,-z
-x+1/2,-y+1/2,-z
x+1/2,-y+1/2,z

loop_
_atom_site_label
_atom_site_type_symbol
_atom_site_fract_x
_atom_site_fract_y
_atom_site_fract_z
_atom_site_occupancy
_atom_site_U_iso_or_equiv
K2 K+1 0 0.7423 0.5 1 0.0
Pd1 Pd+2 0.0652 0.5 0.4536 1 0.0
O3 O-2 0.8783 0.8685 0.1084 1 0.0
O16 O-2 -0.0701 0.5 0.1415 1 0.0
O15 O-2 0.0444 0.6077 0.1664 1 0.0
Pd3 Pd+2 0 0 0 1 0.0
O12 O-2 0.7965 0 0.2578 1 0.0
P2 P+5 0.7876 0.6073 0.3108 1 0.0
O14 O-2 -0.0913 0.674 0.1133 1 0.0
K1 K+1 0 0 0.5 1 0.0
O5 O-2 0.8744 0.6052 0.4242 1 0.0
K6 K+1 0.7471 0 -0.0008 0.5 0.0
O6 O-2 0.7873 0.6333 0.1886 1 0.0
O7 O-2 0.7315 0.6649 0.3365 1 0.0
K5 K+1 0.6569 0.5 0.4082 1 0.0
O13 O-2 0.0006 0.6077 0.3318 1 0.0
O2 O-2 0.013 0.8953 0.121 1 0.0
P4 P+5 -0.0268 0.6023 0.1921 1 0.0
K4 K+1 0.1475 0.2651 0.4178 1 0.0
O1 O-2 0.0107 0.833 0.3119 1 0.0
O10 O-2 0.7146 0.8992 0.3268 1 0.0
O8 O-2 0.7517 0.5 0.2853 1 0.0
P1 P+5 -0.0318 0.892 0.197 1 0.0
Pd2 Pd+2 0.1279 0.5 0.2437 1 0.0
P3 P+5 0.7847 0.8931 0.2993 1 0.0
K3 K+1 0.6179 0.7336 0.0997 1 0.0
O11 O-2 0.862 0.8629 0.419 1 0.0
O4 O-2 -0.0289 0 0.2479 1 0.0
O9 O-2 0.7577 0.8366 0.1792 1 0.0
Pd4 Pd+2 0.8343 0.7522 0.154 1 0.0
